data_7133170
loop_
_publ_author_name
'Naniyil, Athira'
'Koroth Valappil, Naveen'
'Andrews, Alex P.'
'Gokulnath, Sabapathi'

_publ_section_title
;
 Carbazole-embedded <i>p</i>-benziporphyrinoid: synthesis, structure and a
 reversible chemodosimeter for mercury(II) ions.
;
_journal_issue 54
_journal_name_full 'Chemical communications (Cambridge, England)'
_journal_page_first 6957
_journal_page_last 6960
_journal_paper_doi 10.1039/d4cc02281e
_journal_volume 60
_journal_year 2024
_chemical_formula_moiety 'C54 H52 Cl Hg N3, 2(C H Cl3)'
_chemical_formula_sum 'C56 H54 Cl7 Hg N3'
_chemical_formula_weight 1217.76
_space_group_crystal_system trigonal
_space_group_IT_number 148
_space_group_name_Hall '-R 3'
_space_group_name_H-M_alt 'R -3 :H'
_atom_sites_solution_hydrogens geom
_audit_creation_method SHELXL-2018/3
_audit_update_record
;
2024-06-05 deposited with the CCDC.	2024-06-10 downloaded from the CCDC.
;
_cell_angle_alpha 90
_cell_angle_beta 90
_cell_angle_gamma 120
_cell_formula_units_Z 18
_cell_length_a 43.456(10)
_cell_length_b 43.456(10)
_cell_length_c 14.847(4)
_cell_measurement_reflns_used 4011
_cell_measurement_temperature 140(2)
_cell_measurement_theta_max 18.46
_cell_measurement_theta_min 2.39
_cell_volume 24281(10)
_computing_cell_refinement 'APEX3/SAINT (Br uker, 2016)'
_computing_data_collection 'APEX3 (Bruker, 2016)'
_computing_data_reduction 'SAINT/XPREP (Bruker, 2016)'
_computing_molecular_graphics 'ORTEP3- 2014.1(Farrugia, 1997) '
_computing_publication_material 'SHELXL-2018/3 (Sheldrick, 2018)'
_computing_structure_refinement 'SHELXL-2018/3 (Sheldrick, 2018)'
_computing_structure_solution 'SHELXT 2018/2 (Sheldrick, 2018)'
_diffrn_ambient_temperature 140(2)
_diffrn_detector_area_resol_mean 0
_diffrn_measured_fraction_theta_full 0.999
_diffrn_measured_fraction_theta_max 0.999
_diffrn_measurement_device_type 'Bruker KAPPA APEX-II CCD'
_diffrn_measurement_method '\f and \w scans'
_diffrn_radiation_type MoK\a
_diffrn_radiation_wavelength 0.71073
_diffrn_reflns_av_R_equivalents 0.2144
_diffrn_reflns_av_unetI/netI 0.1861
_diffrn_reflns_Laue_measured_fraction_full 0.999
_diffrn_reflns_Laue_measured_fraction_max 0.999
_diffrn_reflns_limit_h_max 47
_diffrn_reflns_limit_h_min -51
_diffrn_reflns_limit_k_max 51
_diffrn_reflns_limit_k_min -48
_diffrn_reflns_limit_l_max 17
_diffrn_reflns_limit_l_min -17
_diffrn_reflns_number 57481
_diffrn_reflns_point_group_measured_fraction_full 0.999
_diffrn_reflns_point_group_measured_fraction_max 0.999
_diffrn_reflns_theta_full 24.998
_diffrn_reflns_theta_max 24.998
_diffrn_reflns_theta_min 0.937
_diffrn_source 'sealed tube'
_exptl_absorpt_coefficient_mu 3.238
_exptl_absorpt_correction_T_max 0.805
_exptl_absorpt_correction_T_min 0.717
_exptl_absorpt_correction_type multi-scan
_exptl_absorpt_process_details 'SADABS (Bruker, 2016)'
_exptl_crystal_colour black
_exptl_crystal_density_diffrn 1.499
_exptl_crystal_density_meas 1.487
_exptl_crystal_density_method NONE
_exptl_crystal_description block
_exptl_crystal_F_000 10980
_exptl_crystal_size_max 0.110
_exptl_crystal_size_mid 0.095
_exptl_crystal_size_min 0.070
_refine_diff_density_max 0.926
_refine_diff_density_min -0.706
_refine_diff_density_rms 0.124
_refine_ls_extinction_method none
_refine_ls_goodness_of_fit_ref 1.009
_refine_ls_hydrogen_treatment constr
_refine_ls_matrix_type full
_refine_ls_number_parameters 614
_refine_ls_number_reflns 9494
_refine_ls_number_restraints 44
_refine_ls_restrained_S_all 1.008
_refine_ls_R_factor_all 0.2334
_refine_ls_R_factor_gt 0.0926
_refine_ls_shift/su_max 0.004
_refine_ls_shift/su_mean 0.000
_refine_ls_structure_factor_coef Fsqd
_refine_ls_weighting_details 'w=1/[\s^2^(Fo^2^)+(0.1544P)^2^+151.8255P] where P=(Fo^2^+2Fc^2^)/3'
_refine_ls_weighting_scheme calc
_refine_ls_wR_factor_gt 0.2415
_refine_ls_wR_factor_ref 0.3426
_reflns_Friedel_coverage 0.000
_reflns_number_gt 3473
_reflns_number_total 6494
_reflns_threshold_expression 'I > 2\s(I)'
_cod_data_source_file d4cc02281e2.cif
_cod_data_source_block 1-Hg
_cod_depositor_comments 'Adding full bibliography for 7133169--7133170.cif.'
_cod_original_cell_volume 24281(13)
_cod_database_code 7133170
_shelx_shelxl_version_number 2018/3
_shelx_space_group_comment
;
The symmetry employed for this shelxl refinement is uniquely defined
by the following loop, which should always be used as a source of
symmetry information in preference to the above space-group names.
They are only intended as comments.
;
_shelx_estimated_absorpt_t_min 0.717
_shelx_estimated_absorpt_t_max 0.805

loop_
_space_group_symop_operation_xyz
'x, y, z'
'-y, x-y, z'
'-x+y, -x, z'
'x+2/3, y+1/3, z+1/3'
'-y+2/3, x-y+1/3, z+1/3'
'-x+y+2/3, -x+1/3, z+1/3'
'x+1/3, y+2/3, z+2/3'
'-y+1/3, x-y+2/3, z+2/3'
'-x+y+1/3, -x+2/3, z+2/3'
'-x, -y, -z'
'y, -x+y, -z'
'x-y, x, -z'
'-x+2/3, -y+1/3, -z+1/3'
'y+2/3, -x+y+1/3, -z+1/3'
'x-y+2/3, x+1/3, -z+1/3'
'-x+1/3, -y+2/3, -z+2/3'
'y+1/3, -x+y+2/3, -z+2/3'
'x-y+1/3, x+2/3, -z+2/3'

loop_
_atom_site_label
_atom_site_type_symbol
_atom_site_fract_x
_atom_site_fract_y
_atom_site_fract_z
_atom_site_U_iso_or_equiv
_atom_site_adp_type
_atom_site_occupancy
_atom_site_site_symmetry_order
_atom_site_calc_flag
_atom_site_refinement_flags_posn
_atom_site_refinement_flags_adp
_atom_site_refinement_flags_occupancy
_atom_site_disorder_assembly
_atom_site_disorder_group
C1 C 0.8736(4) 0.8720(4) 0.2199(12) 0.075(4) Uani 1 1 d . . . . .
C2 C 0.8704(5) 0.8868(5) 0.1394(12) 0.088(5) Uani 1 1 d . . . . .
H2 H 0.891020 0.904716 0.109842 0.105 Uiso 1 1 calc R U . . .
C3 C 0.8378(5) 0.8752(5) 0.1037(12) 0.089(5) Uani 1 1 d . U . . .
C4 C 0.8091(5) 0.8498(5) 0.1486(13) 0.089(5) Uani 1 1 d . . . . .
H4 H 0.786435 0.842449 0.122665 0.107 Uiso 1 1 calc R U . . .
C5 C 0.8095(4) 0.8342(4) 0.2259(13) 0.085(5) Uani 1 1 d . . . . .
C6 C 0.7770(4) 0.8083(4) 0.2658(14) 0.087(5) Uani 1 1 d . . . . .
C7 C 0.7414(5) 0.7931(6) 0.2302(14) 0.112(6) Uani 1 1 d . . . . .
H7 H 0.735396 0.799157 0.173885 0.134 Uiso 1 1 calc R U . . .
C8 C 0.7191(5) 0.7703(6) 0.2859(16) 0.125(7) Uani 1 1 d . . . . .
H8 H 0.694107 0.756839 0.277945 0.150 Uiso 1 1 calc R U . . .
C9 C 0.7381(5) 0.7685(5) 0.3613(15) 0.116(7) Uani 1 1 d . U . . .
C10 C 0.7259(5) 0.7512(6) 0.4365(16) 0.133(8) Uani 1 1 d . U . . .
C11 C 0.7502(5) 0.7558(6) 0.5125(18) 0.136(8) Uani 1 1 d . . . . .
C12 C 0.7507(5) 0.7284(5) 0.5581(18) 0.146(10) Uani 1 1 d . . . . .
H12 H 0.730779 0.705178 0.553333 0.175 Uiso 1 1 calc R U . . .
C13 C 0.7790(5) 0.7335(5) 0.6103(12) 0.118(7) Uani 1 1 d . U . . .
H13 H 0.778009 0.714431 0.643764 0.141 Uiso 1 1 calc R U . . .
C14 C 0.8103(6) 0.7686(7) 0.6132(15) 0.149(10) Uani 1 1 d . U . . .
C15 C 0.8062(6) 0.8008(7) 0.5883(14) 0.143(9) Uani 1 1 d . . . . .
H15 H 0.822383 0.824280 0.607525 0.171 Uiso 1 1 calc R U . A 2
C16 C 0.7776(6) 0.7926(5) 0.5371(15) 0.116(6) Uani 1 1 d . . . . .
H16 H 0.774725 0.811592 0.515362 0.139 Uiso 1 1 calc R U . B 2
C17 C 0.8437(6) 0.7728(6) 0.6420(15) 0.135(8) Uani 1 1 d . . . . .
C18 C 0.8731(6) 0.7941(5) 0.5959(13) 0.112(7) Uani 1 1 d . . . . .
C19 C 0.9095(5) 0.8076(5) 0.6194(13) 0.094(5) Uani 1 1 d . . . . .
H19 H 0.918023 0.801322 0.671139 0.113 Uiso 1 1 calc R U . . .
C20 C 0.9289(5) 0.8301(4) 0.5566(13) 0.095(5) Uani 1 1 d . . . . .
H20 H 0.954149 0.842535 0.553596 0.115 Uiso 1 1 calc R U . . .
C21 C 0.9043(5) 0.8327(4) 0.4901(12) 0.083(5) Uani 1 1 d . . . . .
C22 C 0.9154(4) 0.8552(4) 0.4109(11) 0.077(4) Uani 1 1 d . . . . .
C23 C 0.9512(4) 0.8796(4) 0.3945(12) 0.078(4) Uani 1 1 d . . . . .
H23 H 0.967922 0.880988 0.437890 0.094 Uiso 1 1 calc R U . . .
C24 C 0.9641(4) 0.9014(4) 0.3229(12) 0.077(4) Uani 1 1 d . . . . .
C25 C 0.9398(4) 0.9003(4) 0.2621(12) 0.079(4) Uani 1 1 d . . . . .
H25 H 0.948185 0.915234 0.210629 0.094 Uiso 1 1 calc R U . . .
C26 C 0.9038(5) 0.8785(4) 0.2727(10) 0.072(4) Uani 1 1 d . . . . .
C27 C 0.8916(4) 0.8557(4) 0.3464(12) 0.085(5) Uani 1 1 d . . . . .
C28 C 0.8437(4) 0.8459(4) 0.2639(11) 0.071(4) Uani 1 1 d . . . . .
C29 C 0.8336(5) 0.8911(6) 0.0109(12) 0.111(5) Uani 1 1 d . U . . .
C30 C 0.7965(6) 0.8721(8) -0.0266(14) 0.186(12) Uani 1 1 d . U . . .
H30A H 0.789185 0.847149 -0.037401 0.280 Uiso 1 1 calc R U . . .
H30B H 0.780234 0.873610 0.016491 0.280 Uiso 1 1 calc R U . . .
H30C H 0.795963 0.883304 -0.083509 0.280 Uiso 1 1 calc R U . . .
C31 C 0.8456(7) 0.9288(6) 0.0280(17) 0.164(9) Uani 1 1 d . U . . .
H31A H 0.869815 0.940533 0.052405 0.246 Uiso 1 1 calc R U . . .
H31B H 0.845390 0.940358 -0.028488 0.246 Uiso 1 1 calc R U . . .
H31C H 0.829660 0.930665 0.071513 0.246 Uiso 1 1 calc R U . . .
C32 C 0.8568(8) 0.8863(8) -0.0590(15) 0.186(12) Uani 1 1 d . U . . .
H32A H 0.847870 0.860850 -0.068320 0.279 Uiso 1 1 calc R U . . .
H32B H 0.855932 0.897147 -0.116089 0.279 Uiso 1 1 calc R U . . .
H32C H 0.881364 0.897678 -0.037408 0.279 Uiso 1 1 calc R U . . .
C33 C 0.6879(5) 0.7208(6) 0.4458(16) 0.126(8) Uani 1 1 d . U . . .
C34 C 0.6756(6) 0.6892(8) 0.3978(19) 0.163(10) Uani 1 1 d . U . . .
C35 C 0.6407(7) 0.6624(8) 0.4112(17) 0.158(10) Uani 1 1 d . . . . .
H35 H 0.632488 0.640211 0.382003 0.190 Uiso 1 1 calc R U . . .
C36 C 0.6185(6) 0.6667(7) 0.463(2) 0.140(9) Uani 1 1 d . U . . .
C37 C 0.6296(6) 0.6976(6) 0.5139(16) 0.137(8) Uani 1 1 d . U . . .
H37 H 0.613505 0.699634 0.553548 0.164 Uiso 1 1 calc R U . . .
C38 C 0.6649(8) 0.7257(7) 0.5057(19) 0.144(8) Uani 1 1 d . U . . .
C39 C 0.6987(7) 0.6826(9) 0.331(2) 0.25(2) Uani 1 1 d . U . . .
H39A H 0.722488 0.703643 0.328633 0.378 Uiso 0.5 1 calc R U P . .
H39B H 0.700481 0.662049 0.350766 0.378 Uiso 0.5 1 calc R U P . .
H39C H 0.687853 0.677984 0.271061 0.378 Uiso 0.5 1 calc R U P . .
H39D H 0.684726 0.658808 0.305007 0.378 Uiso 0.5 1 calc R U P . .
H39E H 0.706734 0.700402 0.282874 0.378 Uiso 0.5 1 calc R U P . .
H39F H 0.719362 0.684467 0.362579 0.378 Uiso 0.5 1 calc R U P . .
C40 C 0.5787(6) 0.6358(6) 0.488(2) 0.221(15) Uani 1 1 d . . . . .
H40A H 0.567631 0.645690 0.527453 0.331 Uiso 0.5 1 calc R U P . .
H40B H 0.564643 0.626564 0.433126 0.331 Uiso 0.5 1 calc R U P . .
H40C H 0.579764 0.616559 0.519765 0.331 Uiso 0.5 1 calc R U P . .
H40D H 0.573727 0.613518 0.459443 0.331 Uiso 0.5 1 calc R U P . .
H40E H 0.576716 0.632645 0.553769 0.331 Uiso 0.5 1 calc R U P . .
H40F H 0.561595 0.642650 0.467131 0.331 Uiso 0.5 1 calc R U P . .
C41 C 0.6782(7) 0.7607(7) 0.5515(18) 0.170(10) Uani 1 1 d . U . . .
H41A H 0.703354 0.776278 0.536789 0.254 Uiso 0.5 1 calc R U P . .
H41B H 0.664498 0.771671 0.530837 0.254 Uiso 0.5 1 calc R U P . .
H41C H 0.675505 0.757095 0.616777 0.254 Uiso 0.5 1 calc R U P . .
H41D H 0.658884 0.760418 0.586147 0.254 Uiso 0.5 1 calc R U P . .
H41E H 0.697740 0.765025 0.592099 0.254 Uiso 0.5 1 calc R U P . .
H41F H 0.686733 0.779601 0.506158 0.254 Uiso 0.5 1 calc R U P . .
C42 C 0.8450(6) 0.7530(6) 0.7249(18) 0.121(7) Uani 1 1 d . U . . .
C43 C 0.8556(8) 0.7260(7) 0.712(2) 0.161(10) Uani 1 1 d . U . . .
C44 C 0.8569(7) 0.7087(6) 0.791(3) 0.171(12) Uani 1 1 d . U . . .
H44 H 0.864220 0.691496 0.786086 0.205 Uiso 1 1 calc R U . . .
C45 C 0.8475(10) 0.7158(10) 0.878(3) 0.201(17) Uani 1 1 d . U . . .
C46 C 0.8401(8) 0.7414(8) 0.882(3) 0.198(16) Uani 1 1 d . U . . .
H46 H 0.836159 0.748375 0.940025 0.237 Uiso 1 1 calc R U . . .
C47 C 0.8375(6) 0.7591(7) 0.8056(19) 0.139(8) Uani 1 1 d . U . . .
C48 C 0.8649(7) 0.7161(7) 0.622(2) 0.196(13) Uani 1 1 d . . . . .
H48A H 0.862806 0.730407 0.574094 0.294 Uiso 0.5 1 calc R U P . .
H48B H 0.889372 0.720519 0.623935 0.294 Uiso 0.5 1 calc R U P . .
H48C H 0.848611 0.690816 0.609843 0.294 Uiso 0.5 1 calc R U P . .
H48D H 0.871054 0.697421 0.631154 0.294 Uiso 0.5 1 calc R U P . .
H48E H 0.844488 0.707309 0.581313 0.294 Uiso 0.5 1 calc R U P . .
H48F H 0.885248 0.737012 0.595405 0.294 Uiso 0.5 1 calc R U P . .
C49 C 0.8469(9) 0.6971(7) 0.958(2) 0.242(18) Uani 1 1 d . . . . .
H49A H 0.853080 0.678876 0.942850 0.363 Uiso 0.5 1 calc R U P . .
H49B H 0.864162 0.713819 1.001359 0.363 Uiso 0.5 1 calc R U P . .
H49C H 0.823072 0.685739 0.984517 0.363 Uiso 0.5 1 calc R U P . .
H49D H 0.840463 0.706747 1.009633 0.363 Uiso 0.5 1 calc R U P . .
H49E H 0.829381 0.671804 0.951125 0.363 Uiso 0.5 1 calc R U P . .
H49F H 0.870471 0.699883 0.967967 0.363 Uiso 0.5 1 calc R U P . .
C50 C 0.8290(6) 0.7887(6) 0.822(2) 0.174(11) Uani 1 1 d . U . . .
H50A H 0.824027 0.789597 0.885560 0.261 Uiso 0.5 1 calc R U P . .
H50B H 0.849326 0.811531 0.803295 0.261 Uiso 0.5 1 calc R U P . .
H50C H 0.808113 0.784083 0.785860 0.261 Uiso 0.5 1 calc R U P . .
H50D H 0.830283 0.800543 0.764250 0.261 Uiso 0.5 1 calc R U P . .
H50E H 0.804985 0.778610 0.846515 0.261 Uiso 0.5 1 calc R U P . .
H50F H 0.846198 0.806058 0.863950 0.261 Uiso 0.5 1 calc R U P . .
C51 C 1.0039(4) 0.9251(4) 0.3097(12) 0.086(5) Uani 1 1 d . U . . .
C52 C 1.0142(4) 0.9499(5) 0.2260(13) 0.113(6) Uani 1 1 d . U . . .
H52A H 1.040181 0.964269 0.221878 0.170 Uiso 1 1 calc R U . . .
H52B H 1.004892 0.935435 0.171439 0.170 Uiso 1 1 calc R U . . .
H52C H 1.004163 0.965526 0.232011 0.170 Uiso 1 1 calc R U . . .
C53 C 1.0212(5) 0.9025(6) 0.2946(15) 0.132(7) Uani 1 1 d . U . . .
H53A H 1.046835 0.918051 0.286133 0.198 Uiso 1 1 calc R U . . .
H53B H 1.016920 0.887239 0.347084 0.198 Uiso 1 1 calc R U . . .
H53C H 1.010972 0.887783 0.240852 0.198 Uiso 1 1 calc R U . . .
C54 C 1.0199(5) 0.9490(5) 0.3949(14) 0.125(7) Uani 1 1 d . . . . .
H54A H 1.045633 0.964432 0.386981 0.187 Uiso 1 1 calc R U . . .
H54B H 1.008871 0.963721 0.403110 0.187 Uiso 1 1 calc R U . . .
H54C H 1.015387 0.933983 0.448039 0.187 Uiso 1 1 calc R U . . .
C55 C 0.4564(17) 0.5537(12) 0.389(2) 0.39(4) Uani 1 1 d . . . . .
H55 H 0.430964 0.535636 0.400696 0.473 Uiso 1 1 calc R U . . .
C56 C 0.5882(8) 0.7128(9) 0.815(2) 0.87(13) Uani 1 1 d D U . . .
H56 H 0.583227 0.702398 0.877401 1.042 Uiso 1 1 calc R U . . .
Cl1 Cl 0.7982(3) 0.7252(3) 0.3945(14) 0.396(10) Uani 1 1 d . U . . .
Cl2 Cl 0.4761(5) 0.5555(5) 0.2812(13) 0.375(8) Uani 1 1 d . U . . .
Cl3 Cl 0.4704(7) 0.5975(6) 0.3990(13) 0.408(10) Uani 1 1 d . . . . .
Cl4 Cl 0.4950(5) 0.5508(5) 0.4534(11) 0.365(8) Uani 1 1 d . . . . .
Cl5 Cl 0.6298(7) 0.7517(11) 0.815(3) 0.87(3) Uani 1 1 d D U . . .
Cl6 Cl 0.5876(11) 0.6815(9) 0.7399(18) 0.73(3) Uani 1 1 d D . . . .
Cl7 Cl 0.5552(6) 0.7226(7) 0.785(2) 0.65(3) Uani 1 1 d D . . . .
Hg1 Hg 0.82515(2) 0.78512(2) 0.39401(6) 0.0955(5) Uani 0.840(2) 1 d . U P C 1
Hg1' Hg 0.82341(11) 0.81169(12) 0.4650(3) 0.095(2) Uani 0.160(2) 1 d . . P C 2
N1 N 0.8533(3) 0.8357(4) 0.3429(10) 0.090(4) Uani 1 1 d . . . . .
N2 N 0.8718(4) 0.8114(4) 0.5138(10) 0.096(4) Uani 1 1 d . . . . .
N3 N 0.7739(4) 0.7921(4) 0.3462(12) 0.104(4) Uani 1 1 d . . . . .

loop_
_atom_site_aniso_label
_atom_site_aniso_U_11
_atom_site_aniso_U_22
_atom_site_aniso_U_33
_atom_site_aniso_U_23
_atom_site_aniso_U_13
_atom_site_aniso_U_12
C1 0.061(10) 0.070(10) 0.097(13) -0.007(9) -0.009(10) 0.036(9)
C2 0.081(12) 0.104(13) 0.087(13) 0.005(10) -0.004(10) 0.053(10)
C3 0.074(11) 0.099(13) 0.097(10) -0.005(10) -0.017(10) 0.046(11)
C4 0.089(13) 0.102(14) 0.088(13) 0.006(11) -0.002(11) 0.056(12)
C5 0.071(12) 0.072(11) 0.100(14) -0.001(10) 0.014(11) 0.026(10)
C6 0.055(11) 0.081(12) 0.129(16) -0.003(11) -0.010(11) 0.037(9)
C7 0.065(12) 0.130(17) 0.120(16) 0.012(13) 0.000(12) 0.034(12)
C8 0.075(13) 0.123(17) 0.133(18) 0.012(14) -0.038(14) 0.018(12)
C9 0.065(13) 0.116(16) 0.111(16) -0.007(11) -0.012(12) 0.003(12)
C10 0.061(12) 0.15(2) 0.122(17) -0.002(13) -0.006(12) 0.002(12)
C11 0.080(14) 0.103(17) 0.19(2) 0.008(16) -0.010(15) 0.016(13)
C12 0.068(12) 0.082(14) 0.24(3) 0.041(16) -0.062(15) 0.001(10)
C13 0.113(15) 0.077(11) 0.103(14) 0.007(10) -0.018(12) 0.004(9)
C14 0.102(17) 0.133(18) 0.116(17) 0.039(15) -0.030(13) -0.014(12)
C15 0.096(16) 0.15(2) 0.107(17) 0.046(15) -0.011(13) 0.002(15)
C16 0.106(16) 0.101(16) 0.143(18) 0.029(13) 0.015(14) 0.054(14)
C17 0.077(14) 0.155(19) 0.111(17) 0.028(15) -0.034(13) 0.011(14)
C18 0.112(17) 0.070(12) 0.092(15) 0.002(10) -0.013(13) 0.000(11)
C19 0.081(13) 0.075(11) 0.120(15) 0.011(11) -0.018(12) 0.034(10)
C20 0.087(12) 0.064(11) 0.124(15) 0.011(11) -0.001(12) 0.028(10)
C21 0.074(12) 0.056(10) 0.115(15) -0.003(10) -0.015(11) 0.029(9)
C22 0.082(12) 0.069(10) 0.089(12) 0.004(9) -0.006(10) 0.044(10)
C23 0.050(9) 0.055(9) 0.107(13) -0.009(9) -0.017(9) 0.009(8)
C24 0.072(11) 0.057(10) 0.090(12) -0.006(9) -0.003(10) 0.024(9)
C25 0.062(10) 0.073(11) 0.101(13) -0.013(9) -0.007(10) 0.034(9)
C26 0.095(13) 0.076(11) 0.061(10) 0.007(9) 0.007(9) 0.054(10)
C27 0.085(13) 0.080(11) 0.095(13) -0.019(10) -0.020(11) 0.046(10)
C28 0.077(12) 0.067(10) 0.070(11) -0.023(8) -0.024(10) 0.037(9)
C29 0.101(12) 0.140(14) 0.080(11) 0.004(11) -0.006(9) 0.051(13)
C30 0.129(16) 0.28(3) 0.105(17) 0.016(19) -0.033(14) 0.07(2)
C31 0.19(2) 0.147(16) 0.17(2) 0.045(17) -0.003(18) 0.10(2)
C32 0.23(3) 0.29(3) 0.119(15) 0.04(2) 0.036(17) 0.19(3)
C33 0.069(13) 0.122(16) 0.124(18) 0.021(12) -0.022(12) 0.002(13)
C34 0.080(16) 0.16(2) 0.18(2) -0.033(17) -0.018(14) 0.010(16)
C35 0.098(19) 0.18(3) 0.16(2) -0.036(19) -0.033(17) 0.041(19)
C36 0.080(15) 0.120(17) 0.17(3) 0.023(14) -0.027(16) 0.014(15)
C37 0.090(15) 0.106(15) 0.17(2) 0.041(13) 0.004(14) 0.014(14)
C38 0.13(2) 0.129(18) 0.17(2) 0.040(15) 0.000(18) 0.057(19)
C39 0.096(19) 0.28(4) 0.25(4) -0.12(3) 0.002(19) 0.00(2)
C40 0.072(15) 0.13(2) 0.41(5) 0.01(3) -0.03(2) 0.016(14)
C41 0.14(2) 0.15(2) 0.20(3) 0.011(17) -0.003(18) 0.059(19)
C42 0.096(15) 0.108(16) 0.112(18) 0.001(15) -0.043(14) 0.016(12)
C43 0.16(2) 0.096(18) 0.19(3) -0.009(17) -0.06(2) 0.029(14)
C44 0.15(2) 0.091(17) 0.24(3) 0.02(2) -0.06(3) 0.036(16)
C45 0.17(3) 0.14(3) 0.17(3) 0.07(3) -0.06(2) -0.01(2)
C46 0.14(2) 0.12(2) 0.20(3) 0.08(2) -0.029(19) -0.037(18)
C47 0.100(16) 0.104(16) 0.116(19) 0.009(14) -0.026(15) -0.021(12)
C48 0.16(3) 0.14(2) 0.22(3) -0.02(2) -0.06(2) 0.03(2)
C49 0.29(4) 0.16(2) 0.20(3) 0.08(2) -0.06(3) 0.05(3)
C50 0.13(2) 0.13(2) 0.19(3) 0.016(19) -0.055(17) 0.014(16)
C51 0.049(9) 0.080(11) 0.117(13) 0.007(9) -0.004(9) 0.023(8)
C52 0.065(11) 0.110(14) 0.127(15) 0.019(10) 0.014(10) 0.014(10)
C53 0.091(13) 0.140(18) 0.18(2) -0.011(15) -0.003(13) 0.067(13)
C54 0.082(13) 0.113(15) 0.145(18) -0.032(14) -0.012(12) 0.023(11)
C55 0.57(10) 0.26(5) 0.10(2) -0.01(3) -0.11(4) 0.01(5)
C56 0.87(14) 0.88(14) 0.89(14) -0.01(5) -0.01(5) 0.46(8)
Cl1 0.242(12) 0.123(6) 0.75(3) 0.044(12) 0.054(17) 0.036(7)
Cl2 0.373(9) 0.376(9) 0.375(9) 0.001(4) 0.002(4) 0.185(5)
Cl3 0.53(3) 0.40(2) 0.37(2) 0.025(18) -0.010(19) 0.29(2)
Cl4 0.43(2) 0.41(2) 0.320(17) -0.031(15) -0.077(16) 0.255(19)
Cl5 0.87(3) 0.87(3) 0.87(3) 0.001(4) 0.000(4) 0.436(18)
Cl6 0.95(7) 0.97(8) 0.47(3) 0.30(4) 0.39(4) 0.63(7)
Cl7 0.41(3) 0.73(5) 0.79(6) 0.49(5) 0.29(3) 0.26(3)
Hg1 0.0801(6) 0.0697(6) 0.1259(9) -0.0032(5) -0.0161(5) 0.0292(4)
Hg1' 0.081(3) 0.096(4) 0.096(4) 0.009(3) 0.007(2) 0.036(3)
N1 0.063(9) 0.098(10) 0.110(12) -0.017(9) 0.001(8) 0.041(8)
N2 0.080(10) 0.087(10) 0.094(11) 0.011(8) -0.029(8) 0.020(8)
N3 0.069(10) 0.099(11) 0.123(13) 0.011(10) 0.014(9) 0.027(9)

loop_
_atom_type_symbol
_atom_type_description
_atom_type_scat_dispersion_real
_atom_type_scat_dispersion_imag
_atom_type_scat_source
C C 0.0033 0.0016 'International Tables Vol C Tables 4.2.6.8 and 6.1.1.4'
H H 0.0000 0.0000 'International Tables Vol C Tables 4.2.6.8 and 6.1.1.4'
Cl Cl 0.1484 0.1585 'International Tables Vol C Tables 4.2.6.8 and 6.1.1.4'
Hg Hg -2.3894 9.2266 'International Tables Vol C Tables 4.2.6.8 and 6.1.1.4'
N N 0.0061 0.0033 'International Tables Vol C Tables 4.2.6.8 and 6.1.1.4'

loop_
_geom_angle_atom_site_label_1
_geom_angle_atom_site_label_2
_geom_angle_atom_site_label_3
_geom_angle
_geom_angle_site_symmetry_1
_geom_angle_site_symmetry_3
_geom_angle_publ_flag
C28 C1 C2 121.0(15) . . ?
C28 C1 C26 107.0(15) . . ?
C2 C1 C26 132.1(16) . . ?
C3 C2 C1 119.3(17) . . ?
C2 C3 C4 118.4(17) . . ?
C2 C3 C29 120.3(18) . . ?
C4 C3 C29 121.3(16) . . ?
C5 C4 C3 126.3(17) . . ?
C4 C5 C6 119.8(18) . . ?
C4 C5 C28 115.9(16) . . ?
C6 C5 C28 124.3(18) . . ?
N3 C6 C5 125.3(16) . . ?
N3 C6 C7 106.2(17) . . ?
C5 C6 C7 128(2) . . ?
C8 C7 C6 109.7(19) . . ?
C7 C8 C9 108.6(19) . . ?
C10 C9 N3 123(2) . . ?
C10 C9 C8 129(2) . . ?
N3 C9 C8 107.5(19) . . ?
C9 C10 C11 121.2(18) . . ?
C9 C10 C33 122(2) . . ?
C11 C10 C33 116(2) . . ?
C12 C11 C16 117(2) . . ?
C12 C11 C10 125(2) . . ?
C16 C11 C10 117(2) . . ?
C13 C12 C11 122.6(18) . . ?
C12 C13 C14 118.7(19) . . ?
C17 C14 C13 120(2) . . ?
C17 C14 C15 122(2) . . ?
C13 C14 C15 118(2) . . ?
C17 C14 Hg1' 107.4(14) . . ?
C13 C14 Hg1' 117.2(14) . . ?
C15 C14 Hg1' 43.2(10) . . ?
C16 C15 C14 114(2) . . ?
C16 C15 Hg1' 74.0(13) . . ?
C14 C15 Hg1' 104.0(18) . . ?
C15 C16 C11 124(2) . . ?
C15 C16 Hg1' 66.7(12) . . ?
C11 C16 Hg1' 113.7(15) . . ?
C18 C17 C14 120(2) . . ?
C18 C17 C42 121(2) . . ?
C14 C17 C42 119(2) . . ?
C17 C18 C19 130(2) . . ?
C17 C18 N2 121(2) . . ?
C19 C18 N2 108.5(16) . . ?
C20 C19 C18 107.5(17) . . ?
C19 C20 C21 107.8(16) . . ?
N2 C21 C22 125.6(16) . . ?
N2 C21 C20 109.4(15) . . ?
C22 C21 C20 125.0(16) . . ?
C23 C22 C27 114.5(15) . . ?
C23 C22 C21 121.6(15) . . ?
C27 C22 C21 123.8(16) . . ?
C24 C23 C22 125.9(15) . . ?
C23 C24 C25 116.8(15) . . ?
C23 C24 C51 120.8(15) . . ?
C25 C24 C51 122.4(16) . . ?
C24 C25 C26 122.7(16) . . ?
C25 C26 C27 118.7(15) . . ?
C25 C26 C1 133.5(16) . . ?
C27 C26 C1 107.8(15) . . ?
C26 C27 C22 121.3(16) . . ?
C26 C27 N1 108.3(15) . . ?
C22 C27 N1 130.3(17) . . ?
C1 C28 N1 110.6(14) . . ?
C1 C28 C5 119.1(15) . . ?
N1 C28 C5 130.3(16) . . ?
C31 C29 C30 111(2) . . ?
C31 C29 C32 112(2) . . ?
C30 C29 C32 105.8(19) . . ?
C31 C29 C3 106.2(16) . . ?
C30 C29 C3 114.0(17) . . ?
C32 C29 C3 107.6(17) . . ?
C34 C33 C38 121(2) . . ?
C34 C33 C10 122(2) . . ?
C38 C33 C10 118(2) . . ?
C35 C34 C33 118(3) . . ?
C35 C34 C39 119(3) . . ?
C33 C34 C39 123(2) . . ?
C36 C35 C34 123(3) . . ?
C35 C36 C37 122(2) . . ?
C35 C36 C40 125(3) . . ?
C37 C36 C40 112(3) . . ?
C36 C37 C38 119(3) . . ?
C37 C38 C33 118(3) . . ?
C37 C38 C41 123(3) . . ?
C33 C38 C41 119(3) . . ?
C47 C42 C43 119(3) . . ?
C47 C42 C17 123(3) . . ?
C43 C42 C17 118(3) . . ?
C44 C43 C42 116(3) . . ?
C44 C43 C48 119(3) . . ?
C42 C43 C48 125(3) . . ?
C43 C44 C45 123(3) . . ?
C46 C45 C49 120(5) . . ?
C46 C45 C44 117(3) . . ?
C49 C45 C44 123(5) . . ?
C45 C46 C47 123(4) . . ?
C42 C47 C46 122(3) . . ?
C42 C47 C50 120(3) . . ?
C46 C47 C50 117(3) . . ?
C24 C51 C53 110.1(14) . . ?
C24 C51 C52 114.1(13) . . ?
C53 C51 C52 105.3(15) . . ?
C24 C51 C54 108.9(14) . . ?
C53 C51 C54 110.4(15) . . ?
C52 C51 C54 107.9(15) . . ?
Cl3 C55 Cl2 98(2) . . ?
Cl3 C55 Cl4 101(2) . . ?
Cl2 C55 Cl4 92(4) . . ?
Cl7 C56 Cl6 109.3(13) . . ?
Cl7 C56 Cl5 109.9(13) . . ?
Cl6 C56 Cl5 110.9(14) . . ?
N1 Hg1 Cl1 157.4(6) . . ?
N1 Hg1 N3 81.7(5) . . ?
Cl1 Hg1 N3 99.2(5) . . ?
N1 Hg1 N2 82.0(5) . . ?
Cl1 Hg1 N2 111.0(6) . . ?
N3 Hg1 N2 135.7(5) . . ?
C15 Hg1' C16 39.3(8) . . ?
C15 Hg1' N1 165.6(8) . . ?
C16 Hg1' N1 149.7(8) . . ?
C15 Hg1' N2 86.7(9) . . ?
C16 Hg1' N2 124.0(8) . . ?
N1 Hg1' N2 86.2(6) . . ?
C15 Hg1' N3 114.0(8) . . ?
C16 Hg1' N3 75.0(8) . . ?
N1 Hg1' N3 77.8(5) . . ?
N2 Hg1' N3 148.7(6) . . ?
C15 Hg1' C14 32.8(10) . . ?
C16 Hg1' C14 58.4(8) . . ?
N1 Hg1' C14 149.8(8) . . ?
N2 Hg1' C14 67.2(7) . . ?
N3 Hg1' C14 117.8(6) . . ?
C28 N1 C27 106.2(14) . . ?
C28 N1 Hg1 122.7(10) . . ?
C27 N1 Hg1 121.4(12) . . ?
C28 N1 Hg1' 131.0(11) . . ?
C27 N1 Hg1' 119.5(12) . . ?
C21 N2 C18 106.8(15) . . ?
C21 N2 Hg1' 127.1(12) . . ?
C18 N2 Hg1' 123.9(14) . . ?
C21 N2 Hg1 118.6(12) . . ?
C18 N2 Hg1 126.5(11) . . ?
C6 N3 C9 108.0(17) . . ?
C6 N3 Hg1 116.8(10) . . ?
C9 N3 Hg1 127.1(14) . . ?
C6 N3 Hg1' 125.4(11) . . ?
C9 N3 Hg1' 125.2(14) . . ?

loop_
_geom_bond_atom_site_label_1
_geom_bond_atom_site_label_2
_geom_bond_distance
_geom_bond_site_symmetry_2
_geom_bond_publ_flag
C1 C28 1.39(2) . ?
C1 C2 1.39(2) . ?
C1 C26 1.43(2) . ?
C2 C3 1.35(2) . ?
C3 C4 1.36(2) . ?
C3 C29 1.59(2) . ?
C4 C5 1.34(2) . ?
C5 C6 1.42(2) . ?
C5 C28 1.42(2) . ?
C6 N3 1.36(2) . ?
C6 C7 1.44(2) . ?
C7 C8 1.28(2) . ?
C8 C9 1.41(3) . ?
C9 C10 1.30(3) . ?
C9 N3 1.39(2) . ?
C10 C11 1.49(3) . ?
C10 C33 1.52(3) . ?
C11 C12 1.38(3) . ?
C11 C16 1.49(3) . ?
C12 C13 1.37(2) . ?
C13 C14 1.45(2) . ?
C14 C17 1.44(3) . ?
C14 C15 1.54(3) . ?
C14 Hg1' 2.76(2) . ?
C15 C16 1.34(3) . ?
C15 Hg1' 1.95(2) . ?
C16 Hg1' 2.04(2) . ?
C17 C18 1.33(3) . ?
C17 C42 1.52(3) . ?
C18 C19 1.43(2) . ?
C18 N2 1.45(2) . ?
C19 C20 1.31(2) . ?
C20 C21 1.50(2) . ?
C21 N2 1.291(19) . ?
C21 C22 1.45(2) . ?
C22 C23 1.40(2) . ?
C22 C27 1.42(2) . ?
C23 C24 1.35(2) . ?
C24 C25 1.37(2) . ?
C24 C51 1.52(2) . ?
C25 C26 1.37(2) . ?
C26 C27 1.39(2) . ?
C27 N1 1.443(19) . ?
C28 N1 1.389(18) . ?
C29 C31 1.47(3) . ?
C29 C30 1.50(3) . ?
C29 C32 1.53(3) . ?
C33 C34 1.40(3) . ?
C33 C38 1.43(3) . ?
C34 C35 1.39(3) . ?
C34 C39 1.53(3) . ?
C35 C36 1.31(3) . ?
C36 C37 1.41(3) . ?
C36 C40 1.62(3) . ?
C37 C38 1.41(3) . ?
C38 C41 1.49(3) . ?
C42 C47 1.30(3) . ?
C42 C43 1.47(4) . ?
C43 C44 1.41(4) . ?
C43 C48 1.52(4) . ?
C44 C45 1.44(5) . ?
C45 C46 1.31(5) . ?
C45 C49 1.43(3) . ?
C46 C47 1.41(4) . ?
C47 C50 1.53(3) . ?
C51 C53 1.52(2) . ?
C51 C52 1.56(2) . ?
C51 C54 1.56(2) . ?
C55 Cl3 1.69(5) . ?
C55 Cl2 1.80(5) . ?
C55 Cl4 1.99(6) . ?
C56 Cl7 1.748(15) . ?
C56 Cl6 1.752(15) . ?
C56 Cl5 1.753(16) . ?
Cl1 Hg1 2.258(10) . ?
Hg1 N1 2.054(14) . ?
Hg1 N3 2.496(15) . ?
Hg1 N2 2.502(13) . ?
Hg1' N1 2.170(15) . ?
Hg1' N2 2.229(15) . ?
Hg1' N3 2.575(17) . ?

loop_
_geom_hbond_atom_site_label_D
_geom_hbond_atom_site_label_H
_geom_hbond_atom_site_label_A
_geom_hbond_distance_DH
_geom_hbond_distance_HA
_geom_hbond_distance_DA
_geom_hbond_angle_DHA
_geom_hbond_site_symmetry_A
_geom_hbond_publ_flag
C55 H55 Cl7 1.00 2.76 3.56(6) 137.2 14_456 yes
C55 H55 Cl7 1.00 2.76 3.56(6) 137.2 14_456 yes
